data_7713643
loop_
_publ_author_name
'Wenger, John S.'
'Getahun, Addis'
'Johnstone, Timothy C.'

_publ_section_title
;
 Variation in pnictogen-oxygen bonding unlocks greatly enhanced
 Br&#xf8;nsted basicity for the monomeric stibine oxide.
;
_journal_name_full 'Dalton transactions (Cambridge, England : 2003)'
_journal_paper_doi 10.1039/d3dt02113k
_journal_year 2023
_chemical_formula_moiety 'C36 H50 O P, C F3 O3 S'
_chemical_formula_sum 'C37 H50 F3 O4 P S'
_chemical_formula_weight 678.80
_space_group_crystal_system monoclinic
_space_group_IT_number 14
_space_group_name_Hall '-P 2ybc'
_space_group_name_H-M_alt 'P 1 21/c 1'
_atom_sites_solution_hydrogens geom
_atom_sites_solution_primary dual
_audit_creation_date 2022-08-29
_audit_creation_method
;
Olex2 1.5
(compiled 2022.04.07 svn.rca3783a0 for OlexSys, GUI svn.r6498)
;
_audit_update_record
;
2023-03-21 deposited with the CCDC.	2023-07-28 downloaded from the CCDC.
;
_cell_angle_alpha 90
_cell_angle_beta 101.4440(10)
_cell_angle_gamma 90
_cell_formula_units_Z 4
_cell_length_a 9.49870(10)
_cell_length_b 25.1021(3)
_cell_length_c 14.9869(2)
_cell_measurement_reflns_used 26332
_cell_measurement_temperature 100.00(10)
_cell_measurement_theta_max 75.9280
_cell_measurement_theta_min 3.4640
_cell_volume 3502.39(7)
_computing_cell_refinement 'CrysAlisPro 1.171.42.64a (Rigaku OD, 2022)'
_computing_data_collection 'CrysAlisPro 1.171.42.64a (Rigaku OD, 2022)'
_computing_data_reduction 'CrysAlisPro 1.171.42.64a (Rigaku OD, 2022)'
_computing_molecular_graphics 'Olex2 1.5 (Dolomanov et al., 2009)'
_computing_publication_material 'Olex2 1.5 (Dolomanov et al., 2009)'
_computing_structure_refinement 'SHELXL 2018/3 (Sheldrick, 2015)'
_computing_structure_solution 'SHELXT 2018/2 (Sheldrick, 2018)'
_diffrn_ambient_environment N~2~
_diffrn_ambient_temperature 100.00(10)
_diffrn_detector 'Hybrid Pixel Array Detector'
_diffrn_detector_area_resol_mean 10.0000
_diffrn_detector_type HyPix
_diffrn_measured_fraction_theta_full 1.000
_diffrn_measured_fraction_theta_max 1.000
_diffrn_measurement_details
;
List of Runs (angles in degrees, time in seconds):

  # Type    Start    End  Width  t~exp~   \w     \q     \k     \f   Frames
#--------------------------------------------------------------------------
  1  \w    -73.00  17.00   0.50    0.58    --  -49.66  88.00 -80.00  180
  2  \w     13.00  59.00   0.50    0.58    --   49.66 -88.00 163.00   92
  3  \w    -18.00   7.00   0.50    0.58    --   49.66 -88.00 163.00   50
  4  \w    -64.00 -38.00   0.50    2.32    --  -84.25  88.00 -80.00   52
  5  \w     37.00  84.00   0.50    2.32    --  105.75 -88.00 163.00   94
  6  \w    101.00 137.00   0.50    2.32    --  105.75  88.00 -80.00   72
  7  \w   -117.00 -91.00   0.50    0.58    --  -49.66-125.00-120.00   52
  8  \w   -111.00 -82.00   0.50    0.58    --  -49.66 -57.00 -30.00   58
  9  \w   -120.00 -82.00   0.50    0.58    --  -49.66 -57.00-150.00   76
 10  \w   -120.00 -95.00   0.50    0.58    --  -49.66 -57.00 -90.00   50
 11  \w   -112.00 -83.00   0.50    0.58    --  -49.66 -57.00 -60.00   58
 12  \w    -25.00  15.00   0.50    0.58    --  -49.66  19.00-150.00   80
 13  \w     84.00 121.00   0.50    0.58    --   49.66  57.00   0.00   74
 14  \w    -23.00  27.00   0.50    0.58    --   49.66 -19.00-150.00  100
 15  \w     90.00 116.00   0.50    0.58    --   49.66  57.00 -30.00   52
 16  \w   -129.00 -82.00   0.50    2.32    --  -84.25 -57.00 120.00   94
 17  \w   -145.00-115.00   0.50    2.32    --  -84.25 -52.00-174.91   60
 18  \w    -98.00 -73.00   0.50    2.32    --  -84.25 -52.00-174.91   50
 19  \w    -42.00 -13.00   0.50    2.32    --  -84.25  38.00 -60.00   58
 20  \w   -148.00-120.00   0.50    2.32    --  -84.25 -57.00-150.00   56
 21  \w    -42.00 -17.00   0.50    2.32    --  -84.25  38.00 120.00   50
 22  \w   -141.00-115.00   0.50    2.32    --  -84.25 -88.00 163.00   52
 23  \w   -151.00-107.00   0.50    2.32    --  -84.25-125.00 120.00   88
 24  \w    -38.00 -13.00   0.50    2.32    --  -84.25  38.00 150.00   50
 25  \w     47.00  73.00   0.50    2.32    --  105.75-125.00 -30.00   52
 26  \w     98.00 167.00   0.50    2.32    --  105.75  19.00  60.00  138
 27  \w     35.00  66.00   0.50    2.32    --  105.75 -57.00 150.00   62
 28  \w     37.00  63.00   0.50    2.32    --  105.75 -99.00  30.00   52
 29  \w     97.00 164.00   0.50    2.32    --  105.75 125.00  90.00  134
 30  \w     38.00  64.00   0.50    2.32    --  105.75 -57.00-150.00   52
 31  \w    102.00 172.00   0.50    2.32    --  105.75  19.00  30.00  140
 32  \w     78.00 105.00   0.50    2.32    --  105.75 -99.00  30.00   54
 33  \w     38.00  63.00   0.50    2.32    --  105.75 -99.00-180.00   50
 34  \w     71.00 106.00   0.50    2.32    --  105.75 -99.00-180.00   70
 35  \w     65.00 102.00   0.50    2.32    --  105.75 -99.00-120.00   74
 36  \w     95.00 124.00   0.50    2.32    --  105.75 125.00  30.00   58
 37  \w     36.00  61.00   0.50    2.32    --  105.75 -99.00-120.00   50
 38  \w     81.00 106.00   0.50    2.32    --  105.75 -99.00 -60.00   50
 39  \w     36.00  66.00   0.50    2.32    --  105.75 -57.00-120.00   60
 40  \w     35.00  67.00   0.50    2.32    --  105.75 -57.00-180.00   64
 41  \w     36.00  64.00   0.50    2.32    --  105.75 -57.00 -30.00   56
 42  \w     35.00 104.00   0.50    2.32    --  105.75 -77.00  30.00  138
 43  \w    101.00 155.00   0.50    2.32    --  105.75  19.00   0.00  108
 44  \w    105.00 158.00   0.50    2.32    --  105.75  77.00 -30.00  106
 45  \w     36.00  99.00   0.50    2.32    --  105.75 -99.00 120.00  126
 46  \w     80.00 110.00   0.50    2.32    --  105.75-125.00-180.00   60
 47  \w     37.00  64.00   0.50    2.32    --  105.75-125.00-180.00   54
 48  \w    137.00 163.00   0.50    2.32    --  105.75 125.00  30.00   52
 49  \w     79.00 104.00   0.50    2.32    --  105.75-125.00 -30.00   50
 50  \w     37.00 107.00   0.50    2.32    --  105.75-125.00   0.00  140
 51  \w     38.00  99.00   0.50    2.32    --  105.75 -77.00   0.00  122
;
_diffrn_measurement_device 'four-circle diffractometer'
_diffrn_measurement_device_type 'XtaLAB Synergy, Dualflex, HyPix'
_diffrn_measurement_method '\w scans'
_diffrn_orient_matrix_type 'CrysAlisPro convention (1999,Acta A55,543-557)'
_diffrn_orient_matrix_UB_11 -0.0472786000
_diffrn_orient_matrix_UB_12 0.0412419000
_diffrn_orient_matrix_UB_13 0.0643620000
_diffrn_orient_matrix_UB_21 0.1249322000
_diffrn_orient_matrix_UB_22 0.0366122000
_diffrn_orient_matrix_UB_23 -0.0121393000
_diffrn_orient_matrix_UB_31 -0.0977129000
_diffrn_orient_matrix_UB_32 0.0269077000
_diffrn_orient_matrix_UB_33 -0.0819131000
_diffrn_radiation_monochromator mirror
_diffrn_radiation_probe x-ray
_diffrn_radiation_type 'Cu K\a'
_diffrn_radiation_wavelength 1.54184
_diffrn_reflns_av_R_equivalents 0.0372
_diffrn_reflns_av_unetI/netI 0.0234
_diffrn_reflns_Laue_measured_fraction_full 1.000
_diffrn_reflns_Laue_measured_fraction_max 1.000
_diffrn_reflns_limit_h_max 11
_diffrn_reflns_limit_h_min -11
_diffrn_reflns_limit_k_max 29
_diffrn_reflns_limit_k_min -29
_diffrn_reflns_limit_l_max 17
_diffrn_reflns_limit_l_min -17
_diffrn_reflns_number 48293
_diffrn_reflns_point_group_measured_fraction_full 1.000
_diffrn_reflns_point_group_measured_fraction_max 1.000
_diffrn_reflns_theta_full 67.077
_diffrn_reflns_theta_max 67.077
_diffrn_reflns_theta_min 3.486
_diffrn_source 'micro-focus sealed X-ray tube'
_diffrn_source_type 'PhotonJet (Cu) X-ray Source'
_exptl_absorpt_coefficient_mu 1.704
_exptl_absorpt_correction_T_max 0.97156
_exptl_absorpt_correction_T_min 0.97156
_exptl_absorpt_correction_type sphere
_exptl_absorpt_process_details
;
CrysAlisPro 1.171.42.64a (Rigaku Oxford Diffraction, 2022)
Spherical absorption correction
using equivalent radius and absorption coefficient.
Empirical absorption correction using spherical harmonics,
implemented in SCALE3 ABSPACK scaling algorithm.
;
_exptl_crystal_colour colorless
_exptl_crystal_density_diffrn 1.287
_exptl_crystal_description sphere
_exptl_crystal_F_000 1448
_exptl_crystal_size_max 0.11
_exptl_crystal_size_mid 0.08
_exptl_crystal_size_min 0.06
_exptl_crystal_size_rad 0.043
_refine_diff_density_max 1.098
_refine_diff_density_min -0.351
_refine_diff_density_rms 0.055
_refine_ls_extinction_method none
_refine_ls_goodness_of_fit_ref 1.039
_refine_ls_hydrogen_treatment constr
_refine_ls_matrix_type full
_refine_ls_number_parameters 455
_refine_ls_number_reflns 6253
_refine_ls_number_restraints 88
_refine_ls_restrained_S_all 1.041
_refine_ls_R_factor_all 0.0524
_refine_ls_R_factor_gt 0.0491
_refine_ls_shift/su_max 0.000
_refine_ls_shift/su_mean 0.000
_refine_ls_structure_factor_coef Fsqd
_refine_ls_weighting_details 'w=1/[\s^2^(Fo^2^)+(0.0640P)^2^+3.6853P] where P=(Fo^2^+2Fc^2^)/3'
_refine_ls_weighting_scheme calc
_refine_ls_wR_factor_gt 0.1282
_refine_ls_wR_factor_ref 0.1307
_reflns_Friedel_coverage 0.000
_reflns_number_gt 5766
_reflns_number_total 6253
_reflns_threshold_expression 'I > 2\s(I)'
_cod_data_source_file d3dt02113k2.cif
_cod_data_source_block 3
_cod_database_code 7713643
_shelx_shelxl_version_number 2018/3
_chemical_oxdiff_formula 'C37 H52 S1 O4 F3 P1 '
_chemical_oxdiff_usercomment 'Dipp3POH CF3SO3'
_shelx_space_group_comment
;
The symmetry employed for this shelxl refinement is uniquely defined
by the following loop, which should always be used as a source of
symmetry information in preference to the above space-group names.
They are only intended as comments.
;
_shelx_estimated_absorpt_t_max 0.905
_shelx_estimated_absorpt_t_min 0.835
_olex2_refinement_description
;
1. Fixed Uiso
 At 1.2 times of:
  All C(H) groups, All C(H,H) groups
 At 1.5 times of:
  All C(H,H,H) groups
2. Restrained distances
 C36-C38A \\sim C36-C38B
 with sigma of 0.02
 C38A-C81A \\sim C38B-C81B
 with sigma of 0.02
 C38A-C82A \\sim C38B-C82B
 with sigma of 0.02
 O1-C82A \\sim O1-C82B
 with sigma of 0.02
3. Uiso/Uaniso restraints and constraints
C38A \\sim C38B \\sim C81A \\sim C81B \\sim C82A \\sim C82B: within 2A with
sigma of 0.04 and sigma for terminal atoms of 0.08 within 2A
C82A \\sim C82B: within 2A with sigma of 0.005 and sigma for terminal atoms of
0.01 within 2A
4. Rigid body (RIGU) restrains
 C38A, C38B, C81A, C81B, C82A, C82B
 with sigma for 1-2 distances of 0.001 and sigma for 1-3 distances of 0.001
5. Others
 Sof(C38B)=Sof(H38B)=Sof(C81B)=Sof(H81D)=Sof(H81E)=Sof(H81F)=Sof(C82B)=
 Sof(H82C)=Sof(H82D)=1-FVAR(1)
 Sof(C38A)=Sof(H38A)=Sof(C81A)=Sof(H81A)=Sof(H81B)=Sof(H81C)=Sof(C82A)=
 Sof(H82A)=Sof(H82B)=FVAR(1)
6.a Ternary CH refined with riding coordinates:
 C37(H37), C28(H28), C18(H18), C17(H17), C27(H27), C38A(H38A), C38B(H38B)
6.b Secondary CH2 refined with riding coordinates:
 C82A(H82A,H82B), C82B(H82C,H82D)
6.c Aromatic/amide H refined with riding coordinates:
 C13(H13), C15(H15), C33(H33), C14(H14), C34(H34), C35(H35), C25(H25),
 C24(H24), C23(H23)
6.d Idealised Me refined as rotating group:
 C282(H28A,H28B,H28C), C181(H18A,H18B,H18C), C371(H37A,H37B,H37C), C281(H28D,
 H28E,H28F), C171(H17A,H17B,H17C), C172(H17D,H17E,H17F), C372(H37D,H37E,H37F),
 C182(H18D,H18E,H18F), C271(H27A,H27B,H27C), C272(H27D,H27E,H27F), C81A(H81A,
 H81B,H81C), C81B(H81D,H81E,H81F)
;
_olex2_submission_special_instructions 'No special instructions were received'
_oxdiff_exptl_absorpt_empirical_details
;
Empirical correction (ABSPACK) includes:
- Absorption correction using spherical harmonics
- Frame scaling
- Detector area scaling
;
_oxdiff_exptl_absorpt_empirical_full_max 1.721
_oxdiff_exptl_absorpt_empirical_full_min 0.773

loop_
_space_group_symop_operation_xyz
'x, y, z'
'-x, y+1/2, -z+1/2'
'-x, -y, -z'
'x, -y-1/2, z-1/2'

loop_
_atom_site_label
_atom_site_type_symbol
_atom_site_fract_x
_atom_site_fract_y
_atom_site_fract_z
_atom_site_U_iso_or_equiv
_atom_site_adp_type
_atom_site_occupancy
_atom_site_site_symmetry_order
_atom_site_calc_flag
_atom_site_refinement_flags_posn
_atom_site_refinement_flags_adp
_atom_site_refinement_flags_occupancy
_atom_site_disorder_assembly
_atom_site_disorder_group
P1 P 0.37889(5) 0.63996(2) 0.71991(3) 0.01985(14) Uani 1 1 d . . . . .
S1 S -0.02152(6) 0.84951(2) 0.68118(4) 0.03096(16) Uani 1 1 d . . . . .
F2 F 0.08354(18) 0.94039(6) 0.74790(11) 0.0529(4) Uani 1 1 d . . . . .
O1 O 0.27483(16) 0.68941(6) 0.69889(11) 0.0298(3) Uani 1 1 d D . . . .
F3 F 0.23670(16) 0.89041(7) 0.70177(15) 0.0646(5) Uani 1 1 d . . . . .
F1 F 0.0739(2) 0.93222(7) 0.60504(11) 0.0582(4) Uani 1 1 d . . . . .
O4 O -0.16009(18) 0.87451(7) 0.66519(15) 0.0486(5) Uani 1 1 d . . . . .
O2 O 0.0234(2) 0.82612(7) 0.76985(13) 0.0489(5) Uani 1 1 d . . . . .
O3 O 0.0074(2) 0.81781(8) 0.60637(14) 0.0540(5) Uani 1 1 d . . . . .
C16 C 0.5353(2) 0.60834(8) 0.58917(14) 0.0236(4) Uani 1 1 d . . . . .
C21 C 0.5478(2) 0.66777(8) 0.78182(14) 0.0250(4) Uani 1 1 d . . . . .
C31 C 0.2856(2) 0.59749(8) 0.78698(13) 0.0213(4) Uani 1 1 d . . . . .
C32 C 0.2812(2) 0.54144(8) 0.78567(13) 0.0224(4) Uani 1 1 d . . . . .
C13 C 0.3066(2) 0.63269(9) 0.44581(14) 0.0274(5) Uani 1 1 d . . . . .
H13 H 0.229199 0.638842 0.396046 0.033 Uiso 1 1 calc R U . . .
C11 C 0.3976(2) 0.61956(8) 0.60642(13) 0.0209(4) Uani 1 1 d . . . . .
C15 C 0.5563(2) 0.61436(9) 0.49979(15) 0.0282(5) Uani 1 1 d . . . . .
H15 H 0.649140 0.608616 0.486952 0.034 Uiso 1 1 calc R U . . .
C12 C 0.2785(2) 0.62805(8) 0.53361(14) 0.0235(4) Uani 1 1 d . . . . .
C33 C 0.2018(2) 0.51589(9) 0.84195(15) 0.0283(5) Uani 1 1 d . . . . .
H33 H 0.198700 0.478063 0.842609 0.034 Uiso 1 1 calc R U . . .
C26 C 0.6264(2) 0.64534(9) 0.86364(15) 0.0288(5) Uani 1 1 d . . . . .
C14 C 0.4445(3) 0.62849(9) 0.43005(15) 0.0304(5) Uani 1 1 d . . . . .
H14 H 0.462495 0.635358 0.370988 0.036 Uiso 1 1 calc R U . . .
C36 C 0.2092(3) 0.62645(9) 0.84321(16) 0.0326(5) Uani 1 1 d D . . . .
C37 C 0.3580(2) 0.50764(8) 0.72650(15) 0.0286(5) Uani 1 1 d . . . . .
H37 H 0.420125 0.531503 0.697371 0.034 Uiso 1 1 calc R U . . .
C34 C 0.1278(2) 0.54416(9) 0.89664(16) 0.0316(5) Uani 1 1 d . . . . .
H34 H 0.073876 0.525675 0.933881 0.038 Uiso 1 1 calc R U . . .
C22 C 0.5884(3) 0.71751(10) 0.74858(16) 0.0349(5) Uani 1 1 d . . . . .
C35 C 0.1313(3) 0.59898(10) 0.89773(16) 0.0333(5) Uani 1 1 d . . . . .
H35 H 0.080245 0.618106 0.935890 0.040 Uiso 1 1 calc R U . . .
C28 C 0.6042(2) 0.58995(10) 0.89834(14) 0.0303(5) Uani 1 1 d . . . . .
H28 H 0.533086 0.571255 0.850400 0.036 Uiso 1 1 calc R U . . .
C18 C 0.6563(2) 0.58299(10) 0.65827(15) 0.0306(5) Uani 1 1 d . . . . .
H18 H 0.623066 0.580181 0.717370 0.037 Uiso 1 1 calc R U . . .
C4 C 0.1003(3) 0.90541(10) 0.68340(16) 0.0352(5) Uani 1 1 d . . . . .
C282 C 0.5430(3) 0.59103(12) 0.98546(16) 0.0399(6) Uani 1 1 d . . . . .
H28A H 0.610393 0.609452 1.033589 0.060 Uiso 1 1 calc R U . . .
H28B H 0.528732 0.554459 1.004753 0.060 Uiso 1 1 calc R U . . .
H28C H 0.450841 0.609869 0.973795 0.060 Uiso 1 1 calc R U . . .
C25 C 0.7367(3) 0.67564(12) 0.91490(17) 0.0415(6) Uani 1 1 d . . . . .
H25 H 0.788345 0.662030 0.971070 0.050 Uiso 1 1 calc R U . . .
C181 C 0.6804(3) 0.52598(11) 0.62626(17) 0.0401(6) Uani 1 1 d . . . . .
H18A H 0.725454 0.527533 0.572865 0.060 Uiso 1 1 calc R U . . .
H18B H 0.587925 0.507550 0.610190 0.060 Uiso 1 1 calc R U . . .
H18C H 0.743315 0.506601 0.675361 0.060 Uiso 1 1 calc R U . . .
C371 C 0.4527(3) 0.46427(10) 0.77932(17) 0.0378(6) Uani 1 1 d . . . . .
H37A H 0.392157 0.437982 0.802043 0.057 Uiso 1 1 calc R U . . .
H37B H 0.518907 0.480366 0.830761 0.057 Uiso 1 1 calc R U . . .
H37C H 0.507876 0.446670 0.738985 0.057 Uiso 1 1 calc R U . . .
C281 C 0.7449(3) 0.55742(12) 0.91444(17) 0.0442(6) Uani 1 1 d . . . . .
H28D H 0.785265 0.557887 0.859138 0.066 Uiso 1 1 calc R U . . .
H28E H 0.724810 0.520566 0.929539 0.066 Uiso 1 1 calc R U . . .
H28F H 0.813903 0.573149 0.964879 0.066 Uiso 1 1 calc R U . . .
C17 C 0.1225(2) 0.62907(10) 0.54421(15) 0.0310(5) Uani 1 1 d . . . . .
H17 H 0.119268 0.621436 0.609271 0.037 Uiso 1 1 calc R U . . .
C27 C 0.5214(3) 0.74370(10) 0.65800(18) 0.0407(6) Uani 1 1 d . . . . .
H27 H 0.444625 0.719494 0.625193 0.049 Uiso 1 1 calc R U . . .
C171 C 0.0512(3) 0.68280(12) 0.51862(18) 0.0487(7) Uani 1 1 d . . . . .
H17A H 0.045468 0.689351 0.453540 0.073 Uiso 1 1 calc R U . . .
H17B H 0.108067 0.710989 0.554023 0.073 Uiso 1 1 calc R U . . .
H17C H -0.045788 0.682607 0.531848 0.073 Uiso 1 1 calc R U . . .
C172 C 0.0380(3) 0.58525(12) 0.48446(17) 0.0438(6) Uani 1 1 d . . . . .
H17D H -0.057022 0.581289 0.499876 0.066 Uiso 1 1 calc R U . . .
H17E H 0.090279 0.551465 0.495287 0.066 Uiso 1 1 calc R U . . .
H17F H 0.026918 0.595109 0.420167 0.066 Uiso 1 1 calc R U . . .
C372 C 0.2468(3) 0.48148(11) 0.65108(18) 0.0478(7) Uani 1 1 d . . . . .
H37D H 0.295826 0.464829 0.606565 0.072 Uiso 1 1 calc R U . . .
H37E H 0.179783 0.508614 0.620745 0.072 Uiso 1 1 calc R U . . .
H37F H 0.193587 0.454293 0.677717 0.072 Uiso 1 1 calc R U . . .
C182 C 0.7977(3) 0.61417(13) 0.67594(18) 0.0442(6) Uani 1 1 d . . . . .
H18D H 0.871281 0.593780 0.717130 0.066 Uiso 1 1 calc R U . . .
H18E H 0.783437 0.648563 0.703793 0.066 Uiso 1 1 calc R U . . .
H18F H 0.828844 0.620122 0.618193 0.066 Uiso 1 1 calc R U . . .
C24 C 0.7718(3) 0.72485(13) 0.8855(2) 0.0543(8) Uani 1 1 d . . . . .
H24 H 0.844857 0.745336 0.922669 0.065 Uiso 1 1 calc R U . . .
C23 C 0.7025(3) 0.74475(12) 0.8031(2) 0.0495(7) Uani 1 1 d . . . . .
H23 H 0.732721 0.777848 0.782549 0.059 Uiso 1 1 calc R U . . .
C271 C 0.6333(4) 0.75157(13) 0.5977(2) 0.0568(8) Uani 1 1 d . . . . .
H27A H 0.706580 0.776921 0.626860 0.085 Uiso 1 1 calc R U . . .
H27B H 0.585786 0.765453 0.538166 0.085 Uiso 1 1 calc R U . . .
H27C H 0.678746 0.717341 0.589528 0.085 Uiso 1 1 calc R U . . .
C272 C 0.4512(4) 0.79730(11) 0.6735(2) 0.0593(8) Uani 1 1 d . . . . .
H27D H 0.378900 0.791653 0.710929 0.089 Uiso 1 1 calc R U . . .
H27E H 0.405207 0.812469 0.614640 0.089 Uiso 1 1 calc R U . . .
H27F H 0.524924 0.821908 0.704673 0.089 Uiso 1 1 calc R U . . .
C38A C 0.2425(7) 0.6866(2) 0.8560(4) 0.0329(13) Uani 0.505(7) 1 d D U P A 1
H38A H 0.348125 0.692698 0.876001 0.040 Uiso 0.505(7) 1 calc R U P A 1
C81A C 0.1608(7) 0.7138(2) 0.9194(4) 0.0469(16) Uani 0.505(7) 1 d D U P A 1
H81A H 0.180587 0.752151 0.920357 0.070 Uiso 0.505(7) 1 calc R U P A 1
H81B H 0.191035 0.699244 0.980896 0.070 Uiso 0.505(7) 1 calc R U P A 1
H81C H 0.057681 0.707756 0.898272 0.070 Uiso 0.505(7) 1 calc R U P A 1
C82A C 0.1887(8) 0.7091(4) 0.7606(4) 0.0380(15) Uani 0.505(7) 1 d D U P A 1
H82A H 0.087222 0.698651 0.738613 0.046 Uiso 0.505(7) 1 calc R U P A 1
H82B H 0.193407 0.748528 0.762595 0.046 Uiso 0.505(7) 1 calc R U P A 1
C38B C 0.1745(8) 0.6866(2) 0.8359(5) 0.0384(15) Uani 0.495(7) 1 d D U P A 2
H38B H 0.083535 0.691528 0.858914 0.046 Uiso 0.495(7) 1 calc R U P A 2
C81B C 0.2884(6) 0.7187(2) 0.8978(4) 0.0412(15) Uani 0.495(7) 1 d D U P A 2
H81D H 0.289218 0.709227 0.961321 0.062 Uiso 0.495(7) 1 calc R U P A 2
H81E H 0.267208 0.756789 0.888773 0.062 Uiso 0.495(7) 1 calc R U P A 2
H81F H 0.382591 0.711039 0.883459 0.062 Uiso 0.495(7) 1 calc R U P A 2
C82B C 0.1432(10) 0.7048(5) 0.7370(5) 0.054(2) Uani 0.495(7) 1 d D U P A 2
H82C H 0.127886 0.743825 0.733190 0.065 Uiso 0.495(7) 1 calc R U P A 2
H82D H 0.056278 0.686916 0.702633 0.065 Uiso 0.495(7) 1 calc R U P A 2

loop_
_atom_site_aniso_label
_atom_site_aniso_U_11
_atom_site_aniso_U_22
_atom_site_aniso_U_33
_atom_site_aniso_U_23
_atom_site_aniso_U_13
_atom_site_aniso_U_12
P1 0.0229(3) 0.0188(3) 0.0174(3) -0.00163(18) 0.00313(19) -0.00212(19)
S1 0.0269(3) 0.0271(3) 0.0336(3) -0.0033(2) -0.0067(2) -0.0002(2)
F2 0.0609(10) 0.0407(8) 0.0529(9) -0.0171(7) 0.0014(8) -0.0132(7)
O1 0.0314(8) 0.0229(7) 0.0358(8) -0.0003(6) 0.0086(7) 0.0032(6)
F3 0.0274(8) 0.0616(11) 0.1030(15) 0.0010(10) 0.0086(8) -0.0025(7)
F1 0.0739(12) 0.0563(10) 0.0465(9) 0.0154(8) 0.0169(8) -0.0035(9)
O4 0.0266(9) 0.0376(10) 0.0756(14) -0.0086(9) -0.0042(8) 0.0025(7)
O2 0.0569(12) 0.0423(10) 0.0412(10) 0.0084(8) -0.0054(9) -0.0085(9)
O3 0.0569(12) 0.0461(11) 0.0528(12) -0.0246(9) -0.0042(9) 0.0045(9)
C16 0.0239(10) 0.0239(10) 0.0226(10) -0.0009(8) 0.0039(8) -0.0029(8)
C21 0.0241(10) 0.0290(11) 0.0229(10) -0.0102(8) 0.0073(8) -0.0092(8)
C31 0.0221(10) 0.0229(10) 0.0172(9) 0.0008(7) -0.0003(8) -0.0036(8)
C32 0.0210(9) 0.0227(10) 0.0215(10) 0.0000(8) -0.0007(8) -0.0009(8)
C13 0.0330(11) 0.0272(11) 0.0196(10) 0.0022(8) -0.0003(9) 0.0030(9)
C11 0.0260(10) 0.0186(9) 0.0179(9) -0.0003(7) 0.0038(8) -0.0003(8)
C15 0.0312(11) 0.0282(11) 0.0270(11) -0.0018(9) 0.0103(9) 0.0007(9)
C12 0.0280(11) 0.0204(10) 0.0209(10) -0.0001(8) 0.0022(8) 0.0024(8)
C33 0.0261(11) 0.0229(10) 0.0354(12) 0.0031(9) 0.0047(9) -0.0021(8)
C26 0.0203(10) 0.0429(13) 0.0236(11) -0.0122(9) 0.0054(8) -0.0031(9)
C14 0.0438(13) 0.0278(11) 0.0212(10) 0.0008(8) 0.0101(9) -0.0004(10)
C36 0.0418(13) 0.0256(11) 0.0323(12) -0.0030(9) 0.0116(10) -0.0013(10)
C37 0.0348(12) 0.0222(10) 0.0307(11) 0.0002(9) 0.0110(9) -0.0003(9)
C34 0.0257(11) 0.0360(12) 0.0351(12) 0.0035(10) 0.0107(9) -0.0035(9)
C22 0.0382(13) 0.0340(12) 0.0370(12) -0.0122(10) 0.0183(10) -0.0152(10)
C35 0.0339(12) 0.0341(12) 0.0355(12) -0.0019(10) 0.0153(10) 0.0015(10)
C28 0.0228(10) 0.0435(13) 0.0212(10) -0.0023(9) -0.0040(8) 0.0025(9)
C18 0.0245(11) 0.0430(13) 0.0242(11) -0.0015(9) 0.0046(8) 0.0048(9)
C4 0.0314(12) 0.0373(13) 0.0342(12) 0.0008(10) -0.0002(10) -0.0005(10)
C282 0.0338(13) 0.0602(16) 0.0237(11) 0.0032(11) 0.0006(9) 0.0004(11)
C25 0.0258(12) 0.0640(17) 0.0332(13) -0.0209(12) 0.0020(10) -0.0099(11)
C181 0.0417(14) 0.0480(15) 0.0320(12) 0.0043(11) 0.0109(10) 0.0207(12)
C371 0.0457(14) 0.0301(12) 0.0385(13) -0.0025(10) 0.0105(11) 0.0117(11)
C281 0.0303(12) 0.0657(18) 0.0319(13) -0.0019(12) -0.0050(10) 0.0130(12)
C17 0.0260(11) 0.0419(13) 0.0235(11) 0.0012(9) 0.0010(9) 0.0067(9)
C27 0.0579(16) 0.0278(12) 0.0414(14) -0.0028(10) 0.0224(12) -0.0159(11)
C171 0.0485(16) 0.0615(18) 0.0357(14) 0.0093(12) 0.0076(12) 0.0300(14)
C172 0.0296(12) 0.0694(18) 0.0296(12) -0.0063(12) -0.0008(10) -0.0091(12)
C372 0.0621(18) 0.0421(15) 0.0354(14) -0.0139(11) 0.0001(12) 0.0040(13)
C182 0.0233(12) 0.0731(19) 0.0371(13) -0.0066(13) 0.0083(10) -0.0023(12)
C24 0.0387(14) 0.071(2) 0.0536(17) -0.0337(15) 0.0101(13) -0.0302(14)
C23 0.0504(16) 0.0479(16) 0.0560(18) -0.0233(13) 0.0244(14) -0.0304(13)
C271 0.076(2) 0.0504(17) 0.0528(17) -0.0054(13) 0.0337(16) -0.0293(15)
C272 0.097(3) 0.0273(13) 0.0590(18) -0.0005(12) 0.0283(17) -0.0073(15)
C38A 0.033(3) 0.031(3) 0.036(3) -0.006(2) 0.009(2) -0.002(2)
C81A 0.062(4) 0.038(3) 0.049(3) -0.007(2) 0.029(3) 0.003(2)
C82A 0.048(4) 0.034(3) 0.038(3) -0.005(3) 0.023(3) 0.015(3)
C38B 0.040(3) 0.023(3) 0.050(3) -0.001(2) 0.003(2) -0.002(2)
C81B 0.043(3) 0.027(3) 0.055(3) -0.018(2) 0.014(2) -0.002(2)
C82B 0.084(5) 0.030(3) 0.046(3) 0.000(3) 0.009(3) 0.006(4)

loop_
_atom_type_symbol
_atom_type_description
_atom_type_scat_dispersion_real
_atom_type_scat_dispersion_imag
_atom_type_scat_source
C C 0.0181 0.0091 'International Tables Vol C Tables 4.2.6.8 and 6.1.1.4'
H H 0.0000 0.0000 'International Tables Vol C Tables 4.2.6.8 and 6.1.1.4'
O O 0.0492 0.0322 'International Tables Vol C Tables 4.2.6.8 and 6.1.1.4'
F F 0.0727 0.0534 'International Tables Vol C Tables 4.2.6.8 and 6.1.1.4'
P P 0.2955 0.4335 'International Tables Vol C Tables 4.2.6.8 and 6.1.1.4'
S S 0.3331 0.5567 'International Tables Vol C Tables 4.2.6.8 and 6.1.1.4'

loop_
_exptl_crystal_face_index_h
_exptl_crystal_face_index_k
_exptl_crystal_face_index_l
_exptl_crystal_face_perp_dist
-1 -2 0 0.0574
1 2 0 0.0442
0 1 -1 0.0352
0 -1 1 0.0336
2 1 -1 0.0487
-1 -2 2 0.0378
-1 0 0 0.0576
2 0 -1 0.0498
2 -1 -2 0.0475
1 -1 0 0.0478
-2 1 2 0.0626
1 0 -2 0.0492
0 -1 0 0.0411
0 1 0 0.0370
0 2 1 0.0247
0 -2 -1 0.0414
0 1 -2 0.0302
1 1 2 0.0401
0 0 1 0.0255
1 -2 -2 0.0432
0 0 -1 0.0360

loop_
_geom_angle_atom_site_label_1
_geom_angle_atom_site_label_2
_geom_angle_atom_site_label_3
_geom_angle
_geom_angle_site_symmetry_1
_geom_angle_site_symmetry_3
_geom_angle_publ_flag
O1 P1 C21 104.65(9) . . ?
O1 P1 C31 102.56(9) . . ?
O1 P1 C11 102.01(9) . . ?
C31 P1 C21 114.84(9) . . ?
C31 P1 C11 120.16(9) . . ?
C11 P1 C21 110.12(9) . . ?
O4 S1 O2 115.30(13) . . ?
O4 S1 O3 114.87(12) . . ?
O4 S1 C4 103.01(11) . . ?
O2 S1 O3 115.14(12) . . ?
O2 S1 C4 103.14(11) . . ?
O3 S1 C4 102.79(12) . . ?
C82A O1 P1 123.8(4) . . ?
C82B O1 P1 130.7(4) . . ?
C11 C16 C18 124.04(18) . . ?
C15 C16 C11 117.81(19) . . ?
C15 C16 C18 117.60(19) . . ?
C26 C21 P1 123.11(16) . . ?
C26 C21 C22 121.1(2) . . ?
C22 C21 P1 115.41(17) . . ?
C32 C31 P1 126.63(16) . . ?
C32 C31 C36 120.24(19) . . ?
C36 C31 P1 113.11(15) . . ?
C31 C32 C37 123.46(18) . . ?
C33 C32 C31 118.01(19) . . ?
C33 C32 C37 118.52(18) . . ?
C12 C13 H13 119.4 . . ?
C14 C13 H13 119.4 . . ?
C14 C13 C12 121.3(2) . . ?
C16 C11 P1 119.59(15) . . ?
C16 C11 C12 120.92(18) . . ?
C12 C11 P1 117.69(15) . . ?
C16 C15 H15 119.4 . . ?
C14 C15 C16 121.2(2) . . ?
C14 C15 H15 119.4 . . ?
C13 C12 C11 117.61(19) . . ?
C13 C12 C17 117.90(19) . . ?
C11 C12 C17 124.38(18) . . ?
C32 C33 H33 119.2 . . ?
C34 C33 C32 121.6(2) . . ?
C34 C33 H33 119.2 . . ?
C21 C26 C28 125.14(18) . . ?
C25 C26 C21 117.9(2) . . ?
C25 C26 C28 116.9(2) . . ?
C13 C14 C15 120.2(2) . . ?
C13 C14 H14 119.9 . . ?
C15 C14 H14 119.9 . . ?
C31 C36 C38A 117.3(3) . . ?
C31 C36 C38B 125.9(3) . . ?
C35 C36 C31 119.4(2) . . ?
C35 C36 C38A 122.1(3) . . ?
C35 C36 C38B 113.3(3) . . ?
C32 C37 H37 108.3 . . ?
C32 C37 C371 113.45(18) . . ?
C32 C37 C372 109.27(19) . . ?
C371 C37 H37 108.3 . . ?
C371 C37 C372 109.0(2) . . ?
C372 C37 H37 108.3 . . ?
C33 C34 H34 119.7 . . ?
C35 C34 C33 120.5(2) . . ?
C35 C34 H34 119.7 . . ?
C21 C22 C27 126.3(2) . . ?
C23 C22 C21 117.1(2) . . ?
C23 C22 C27 116.5(2) . . ?
C36 C35 H35 119.9 . . ?
C34 C35 C36 120.2(2) . . ?
C34 C35 H35 119.9 . . ?
C26 C28 H28 107.7 . . ?
C26 C28 C282 112.3(2) . . ?
C26 C28 C281 111.4(2) . . ?
C282 C28 H28 107.7 . . ?
C282 C28 C281 109.83(19) . . ?
C281 C28 H28 107.7 . . ?
C16 C18 H18 107.6 . . ?
C16 C18 C181 108.35(18) . . ?
C16 C18 C182 114.9(2) . . ?
C181 C18 H18 107.6 . . ?
C182 C18 H18 107.6 . . ?
C182 C18 C181 110.4(2) . . ?
F2 C4 S1 110.74(17) . . ?
F3 C4 S1 112.20(18) . . ?
F3 C4 F2 106.7(2) . . ?
F3 C4 F1 109.3(2) . . ?
F1 C4 S1 111.52(17) . . ?
F1 C4 F2 106.0(2) . . ?
C28 C282 H28A 109.5 . . ?
C28 C282 H28B 109.5 . . ?
C28 C282 H28C 109.5 . . ?
H28A C282 H28B 109.5 . . ?
H28A C282 H28C 109.5 . . ?
H28B C282 H28C 109.5 . . ?
C26 C25 H25 119.4 . . ?
C24 C25 C26 121.1(3) . . ?
C24 C25 H25 119.4 . . ?
C18 C181 H18A 109.5 . . ?
C18 C181 H18B 109.5 . . ?
C18 C181 H18C 109.5 . . ?
H18A C181 H18B 109.5 . . ?
H18A C181 H18C 109.5 . . ?
H18B C181 H18C 109.5 . . ?
C37 C371 H37A 109.5 . . ?
C37 C371 H37B 109.5 . . ?
C37 C371 H37C 109.5 . . ?
H37A C371 H37B 109.5 . . ?
H37A C371 H37C 109.5 . . ?
H37B C371 H37C 109.5 . . ?
C28 C281 H28D 109.5 . . ?
C28 C281 H28E 109.5 . . ?
C28 C281 H28F 109.5 . . ?
H28D C281 H28E 109.5 . . ?
H28D C281 H28F 109.5 . . ?
H28E C281 H28F 109.5 . . ?
C12 C17 H17 108.5 . . ?
C12 C17 C171 112.5(2) . . ?
C12 C17 C172 109.46(19) . . ?
C171 C17 H17 108.5 . . ?
C171 C17 C172 109.4(2) . . ?
C172 C17 H17 108.5 . . ?
C22 C27 H27 108.1 . . ?
C22 C27 C271 111.2(2) . . ?
C22 C27 C272 111.0(2) . . ?
C271 C27 H27 108.1 . . ?
C271 C27 C272 110.3(2) . . ?
C272 C27 H27 108.1 . . ?
C17 C171 H17A 109.5 . . ?
C17 C171 H17B 109.5 . . ?
C17 C171 H17C 109.5 . . ?
H17A C171 H17B 109.5 . . ?
H17A C171 H17C 109.5 . . ?
H17B C171 H17C 109.5 . . ?
C17 C172 H17D 109.5 . . ?
C17 C172 H17E 109.5 . . ?
C17 C172 H17F 109.5 . . ?
H17D C172 H17E 109.5 . . ?
H17D C172 H17F 109.5 . . ?
H17E C172 H17F 109.5 . . ?
C37 C372 H37D 109.5 . . ?
C37 C372 H37E 109.5 . . ?
C37 C372 H37F 109.5 . . ?
H37D C372 H37E 109.5 . . ?
H37D C372 H37F 109.5 . . ?
H37E C372 H37F 109.5 . . ?
C18 C182 H18D 109.5 . . ?
C18 C182 H18E 109.5 . . ?
C18 C182 H18F 109.5 . . ?
H18D C182 H18E 109.5 . . ?
H18D C182 H18F 109.5 . . ?
H18E C182 H18F 109.5 . . ?
C25 C24 H24 119.6 . . ?
C23 C24 C25 120.7(2) . . ?
C23 C24 H24 119.6 . . ?
C22 C23 H23 119.2 . . ?
C24 C23 C22 121.7(3) . . ?
C24 C23 H23 119.2 . . ?
C27 C271 H27A 109.5 . . ?
C27 C271 H27B 109.5 . . ?
C27 C271 H27C 109.5 . . ?
H27A C271 H27B 109.5 . . ?
H27A C271 H27C 109.5 . . ?
H27B C271 H27C 109.5 . . ?
C27 C272 H27D 109.5 . . ?
C27 C272 H27E 109.5 . . ?
C27 C272 H27F 109.5 . . ?
H27D C272 H27E 109.5 . . ?
H27D C272 H27F 109.5 . . ?
H27E C272 H27F 109.5 . . ?
C36 C38A H38A 110.7 . . ?
C81A C38A C36 113.7(4) . . ?
C81A C38A H38A 110.7 . . ?
C81A C38A C82A 107.7(5) . . ?
C82A C38A C36 102.9(5) . . ?
C82A C38A H38A 110.7 . . ?
C38A C81A H81A 109.5 . . ?
C38A C81A H81B 109.5 . . ?
C38A C81A H81C 109.5 . . ?
H81A C81A H81B 109.5 . . ?
H81A C81A H81C 109.5 . . ?
H81B C81A H81C 109.5 . . ?
O1 C82A C38A 110.3(5) . . ?
O1 C82A H82A 109.6 . . ?
O1 C82A H82B 109.6 . . ?
C38A C82A H82A 109.6 . . ?
C38A C82A H82B 109.6 . . ?
H82A C82A H82B 108.1 . . ?
C36 C38B H38B 106.5 . . ?
C81B C38B C36 111.2(5) . . ?
C81B C38B H38B 106.5 . . ?
C81B C38B C82B 114.5(6) . . ?
C82B C38B C36 111.2(6) . . ?
C82B C38B H38B 106.5 . . ?
C38B C81B H81D 109.5 . . ?
C38B C81B H81E 109.5 . . ?
C38B C81B H81F 109.5 . . ?
H81D C81B H81E 109.5 . . ?
H81D C81B H81F 109.5 . . ?
H81E C81B H81F 109.5 . . ?
O1 C82B H82C 110.6 . . ?
O1 C82B H82D 110.6 . . ?
C38B C82B O1 105.8(6) . . ?
C38B C82B H82C 110.6 . . ?
C38B C82B H82D 110.6 . . ?
H82C C82B H82D 108.7 . . ?

loop_
_geom_bond_atom_site_label_1
_geom_bond_atom_site_label_2
_geom_bond_distance
_geom_bond_site_symmetry_2
_geom_bond_publ_flag
P1 O1 1.5792(15) . ?
P1 C21 1.825(2) . ?
P1 C31 1.812(2) . ?
P1 C11 1.819(2) . ?
S1 O4 1.4347(18) . ?
S1 O2 1.4379(19) . ?
S1 O3 1.445(2) . ?
S1 C4 1.815(3) . ?
F2 C4 1.339(3) . ?
O1 C82A 1.439(6) . ?
O1 C82B 1.524(9) . ?
F3 C4 1.325(3) . ?
F1 C4 1.333(3) . ?
C16 C11 1.411(3) . ?
C16 C15 1.401(3) . ?
C16 C18 1.525(3) . ?
C21 C26 1.419(3) . ?
C21 C22 1.426(3) . ?
C31 C32 1.408(3) . ?
C31 C36 1.417(3) . ?
C32 C33 1.394(3) . ?
C32 C37 1.515(3) . ?
C13 H13 0.9500 . ?
C13 C12 1.398(3) . ?
C13 C14 1.381(3) . ?
C11 C12 1.423(3) . ?
C15 H15 0.9500 . ?
C15 C14 1.381(3) . ?
C12 C17 1.522(3) . ?
C33 H33 0.9500 . ?
C33 C34 1.378(3) . ?
C26 C28 1.514(3) . ?
C26 C25 1.395(3) . ?
C14 H14 0.9500 . ?
C36 C35 1.390(3) . ?
C36 C38A 1.548(6) . ?
C36 C38B 1.544(6) . ?
C37 H37 1.0000 . ?
C37 C371 1.529(3) . ?
C37 C372 1.533(3) . ?
C34 H34 0.9500 . ?
C34 C35 1.376(3) . ?
C22 C27 1.529(4) . ?
C22 C23 1.399(3) . ?
C35 H35 0.9500 . ?
C28 H28 1.0000 . ?
C28 C282 1.531(3) . ?
C28 C281 1.544(3) . ?
C18 H18 1.0000 . ?
C18 C181 1.541(3) . ?
C18 C182 1.531(3) . ?
C282 H28A 0.9800 . ?
C282 H28B 0.9800 . ?
C282 H28C 0.9800 . ?
C25 H25 0.9500 . ?
C25 C24 1.375(4) . ?
C181 H18A 0.9800 . ?
C181 H18B 0.9800 . ?
C181 H18C 0.9800 . ?
C371 H37A 0.9800 . ?
C371 H37B 0.9800 . ?
C371 H37C 0.9800 . ?
C281 H28D 0.9800 . ?
C281 H28E 0.9800 . ?
C281 H28F 0.9800 . ?
C17 H17 1.0000 . ?
C17 C171 1.524(3) . ?
C17 C172 1.540(3) . ?
C27 H27 1.0000 . ?
C27 C271 1.539(4) . ?
C27 C272 1.539(4) . ?
C171 H17A 0.9800 . ?
C171 H17B 0.9800 . ?
C171 H17C 0.9800 . ?
C172 H17D 0.9800 . ?
C172 H17E 0.9800 . ?
C172 H17F 0.9800 . ?
C372 H37D 0.9800 . ?
C372 H37E 0.9800 . ?
C372 H37F 0.9800 . ?
C182 H18D 0.9800 . ?
C182 H18E 0.9800 . ?
C182 H18F 0.9800 . ?
C24 H24 0.9500 . ?
C24 C23 1.374(5) . ?
C23 H23 0.9500 . ?
C271 H27A 0.9800 . ?
C271 H27B 0.9800 . ?
C271 H27C 0.9800 . ?
C272 H27D 0.9800 . ?
C272 H27E 0.9800 . ?
C272 H27F 0.9800 . ?
C38A H38A 1.0000 . ?
C38A C81A 1.504(7) . ?
C38A C82A 1.529(8) . ?
C81A H81A 0.9800 . ?
C81A H81B 0.9800 . ?
C81A H81C 0.9800 . ?
C82A H82A 0.9900 . ?
C82A H82B 0.9900 . ?
C38B H38B 1.0000 . ?
C38B C81B 1.512(8) . ?
C38B C82B 1.523(9) . ?
C81B H81D 0.9800 . ?
C81B H81E 0.9800 . ?
C81B H81F 0.9800 . ?
C82B H82C 0.9900 . ?
C82B H82D 0.9900 . ?

loop_
_geom_torsion_atom_site_label_1
_geom_torsion_atom_site_label_2
_geom_torsion_atom_site_label_3
_geom_torsion_atom_site_label_4
_geom_torsion
_geom_torsion_site_symmetry_1
_geom_torsion_site_symmetry_2
_geom_torsion_site_symmetry_3
_geom_torsion_site_symmetry_4
_geom_torsion_publ_flag
P1 O1 C82A C38A 15.9(8) . . . . ?
P1 O1 C82B C38B 34.4(9) . . . . ?
P1 C21 C26 C28 15.7(3) . . . . ?
P1 C21 C26 C25 -166.87(17) . . . . ?
P1 C21 C22 C27 -12.4(3) . . . . ?
P1 C21 C22 C23 168.88(19) . . . . ?
P1 C31 C32 C33 -179.33(15) . . . . ?
P1 C31 C32 C37 0.7(3) . . . . ?
P1 C31 C36 C35 179.29(18) . . . . ?
P1 C31 C36 C38A -13.3(4) . . . . ?
P1 C31 C36 C38B 13.8(4) . . . . ?
P1 C11 C12 C13 155.45(16) . . . . ?
P1 C11 C12 C17 -28.4(3) . . . . ?
O1 P1 C21 C26 132.47(18) . . . . ?
O1 P1 C21 C22 -40.50(18) . . . . ?
O1 P1 C31 C32 144.47(17) . . . . ?
O1 P1 C31 C36 -34.02(17) . . . . ?
O1 P1 C11 C16 133.34(16) . . . . ?
O1 P1 C11 C12 -31.55(17) . . . . ?
O4 S1 C4 F2 58.03(19) . . . . ?
O4 S1 C4 F3 177.16(19) . . . . ?
O4 S1 C4 F1 -59.8(2) . . . . ?
O2 S1 C4 F2 -62.26(19) . . . . ?
O2 S1 C4 F3 56.9(2) . . . . ?
O2 S1 C4 F1 179.90(18) . . . . ?
O3 S1 C4 F2 177.71(17) . . . . ?
O3 S1 C4 F3 -63.2(2) . . . . ?
O3 S1 C4 F1 59.9(2) . . . . ?
C16 C11 C12 C13 -9.2(3) . . . . ?
C16 C11 C12 C17 166.9(2) . . . . ?
C16 C15 C14 C13 -5.4(3) . . . . ?
C21 P1 O1 C82A -86.9(5) . . . . ?
C21 P1 O1 C82B -110.0(5) . . . . ?
C21 P1 C31 C32 -102.65(18) . . . . ?
C21 P1 C31 C36 78.85(18) . . . . ?
C21 P1 C11 C16 22.65(19) . . . . ?
C21 P1 C11 C12 -142.24(16) . . . . ?
C21 C26 C28 C282 -112.4(2) . . . . ?
C21 C26 C28 C281 124.0(2) . . . . ?
C21 C26 C25 C24 -2.4(3) . . . . ?
C21 C22 C27 C271 -119.5(3) . . . . ?
C21 C22 C27 C272 117.3(3) . . . . ?
C21 C22 C23 C24 -0.6(4) . . . . ?
C31 P1 O1 C82A 33.4(5) . . . . ?
C31 P1 O1 C82B 10.2(5) . . . . ?
C31 P1 C21 C26 20.8(2) . . . . ?
C31 P1 C21 C22 -152.14(16) . . . . ?
C31 P1 C11 C16 -114.27(17) . . . . ?
C31 P1 C11 C12 80.85(18) . . . . ?
C31 C32 C33 C34 0.9(3) . . . . ?
C31 C32 C37 C371 128.1(2) . . . . ?
C31 C32 C37 C372 -110.1(2) . . . . ?
C31 C36 C35 C34 -0.4(4) . . . . ?
C31 C36 C38A C81A -177.8(4) . . . . ?
C31 C36 C38A C82A 65.9(5) . . . . ?
C31 C36 C38B C81B -92.9(5) . . . . ?
C31 C36 C38B C82B 35.9(7) . . . . ?
C32 C31 C36 C35 0.7(3) . . . . ?
C32 C31 C36 C38A 168.1(3) . . . . ?
C32 C31 C36 C38B -164.8(4) . . . . ?
C32 C33 C34 C35 -0.6(3) . . . . ?
C13 C12 C17 C171 -66.1(3) . . . . ?
C13 C12 C17 C172 55.7(3) . . . . ?
C11 P1 O1 C82A 158.4(4) . . . . ?
C11 P1 O1 C82B 135.2(5) . . . . ?
C11 P1 C21 C26 -118.57(18) . . . . ?
C11 P1 C21 C22 68.46(18) . . . . ?
C11 P1 C31 C32 32.4(2) . . . . ?
C11 P1 C31 C36 -146.12(15) . . . . ?
C11 C16 C15 C14 -2.8(3) . . . . ?
C11 C16 C18 C181 109.8(2) . . . . ?
C11 C16 C18 C182 -126.2(2) . . . . ?
C11 C12 C17 C171 117.8(2) . . . . ?
C11 C12 C17 C172 -120.4(2) . . . . ?
C15 C16 C11 P1 -154.19(16) . . . . ?
C15 C16 C11 C12 10.2(3) . . . . ?
C15 C16 C18 C181 -61.5(3) . . . . ?
C15 C16 C18 C182 62.5(3) . . . . ?
C12 C13 C14 C15 6.4(3) . . . . ?
C33 C32 C37 C371 -51.9(3) . . . . ?
C33 C32 C37 C372 69.9(3) . . . . ?
C33 C34 C35 C36 0.3(4) . . . . ?
C26 C21 C22 C27 174.5(2) . . . . ?
C26 C21 C22 C23 -4.2(3) . . . . ?
C26 C25 C24 C23 -2.4(4) . . . . ?
C14 C13 C12 C11 0.8(3) . . . . ?
C14 C13 C12 C17 -175.6(2) . . . . ?
C36 C31 C32 C33 -0.9(3) . . . . ?
C36 C31 C32 C37 179.1(2) . . . . ?
C36 C38A C82A O1 -66.5(6) . . . . ?
C36 C38B C82B O1 -56.2(8) . . . . ?
C37 C32 C33 C34 -179.1(2) . . . . ?
C22 C21 C26 C28 -171.8(2) . . . . ?
C22 C21 C26 C25 5.7(3) . . . . ?
C35 C36 C38A C81A -10.7(7) . . . . ?
C35 C36 C38A C82A -127.0(4) . . . . ?
C35 C36 C38B C81B 100.8(5) . . . . ?
C35 C36 C38B C82B -130.3(5) . . . . ?
C28 C26 C25 C24 175.3(2) . . . . ?
C18 C16 C11 P1 34.5(3) . . . . ?
C18 C16 C11 C12 -161.1(2) . . . . ?
C18 C16 C15 C14 169.0(2) . . . . ?
C25 C26 C28 C282 70.2(3) . . . . ?
C25 C26 C28 C281 -53.5(3) . . . . ?
C25 C24 C23 C22 3.9(4) . . . . ?
C27 C22 C23 C24 -179.5(3) . . . . ?
C23 C22 C27 C271 59.3(3) . . . . ?
C23 C22 C27 C272 -63.9(3) . . . . ?
C38A C36 C35 C34 -167.2(4) . . . . ?
C81A C38A C82A O1 173.0(6) . . . . ?
C38B C36 C35 C34 166.9(3) . . . . ?
C81B C38B C82B O1 70.8(8) . . . . ?

loop_
_exptl_oxdiff_crystal_face_indexfrac_h
_exptl_oxdiff_crystal_face_indexfrac_k
_exptl_oxdiff_crystal_face_indexfrac_l
_exptl_oxdiff_crystal_face_x
_exptl_oxdiff_crystal_face_y
_exptl_oxdiff_crystal_face_z
-1.0003 -2.0003 0.0006 -0.0352 -0.1982 0.0439
1.0003 2.0003 -0.0006 0.0352 0.1982 -0.0439
0.0002 1.0020 -1.0000 -0.0231 0.0489 0.1089
-0.0002 -1.0020 1.0000 0.0231 -0.0489 -0.1089
1.9998 1.0009 -1.0007 -0.1177 0.2986 -0.0865
-1.0002 -2.0034 2.0004 0.0934 -0.2226 -0.1200
-0.9998 0.0006 0.0004 0.0473 -0.1249 0.0977
1.9995 0.0004 -1.0006 -0.1589 0.2620 -0.1134
1.9992 -0.9985 -2.0004 -0.2645 0.2375 -0.0584
0.9995 -1.0010 -0.0002 -0.0886 0.0882 -0.1246
-1.9992 0.9985 2.0004 0.2645 -0.2375 0.0584
0.9997 0.0025 -2.0002 -0.1759 0.1493 0.0662
-0.0003 -1.0005 0.0001 -0.0412 -0.0367 -0.0269
0.0003 1.0005 -0.0001 0.0412 0.0367 0.0269
0.0006 1.9994 0.9997 0.1468 0.0611 -0.0281
-0.0006 -1.9994 -0.9997 -0.1468 -0.0611 0.0281
0.0002 1.0035 -1.9999 -0.0873 0.0610 0.1908
1.0001 0.9969 1.9993 0.1225 0.1372 -0.2347
0.0000 -0.0015 0.9999 0.0643 -0.0122 -0.0820
0.9992 -1.9984 -1.9999 -0.2584 0.0759 0.0124
-0.0000 0.0015 -0.9999 -0.0643 0.0122 0.0820
